data_6000545
loop_
_publ_author_name
'Cole, M.'
'Fitch, A. N.'
'Prince, E.'

_publ_section_title
;
 Low-temperature structure of KUO2PO4.3D2O determined from combined
 synchrotron radiation and neutron powder diffraction measurements
;
_journal_name_full 'Journal of Materials Chemistry'
_journal_page_first 519
_journal_page_last 522
_journal_paper_doi 10.1039/jm9930300519
_journal_volume 3
_journal_year 1993
_chemical_formula_sum 'D6 K O9 P U'
_space_group_name_H-M_alt 'P 21 c n'
_cell_angle_alpha 90.000
_cell_angle_beta 90.000
_cell_angle_gamma 90.000
_cell_length_a 6.9931
_cell_length_b 6.9733
_cell_length_c 17.6113
_cell_volume 858.81
_cod_database_code 6000545

loop_
_atom_site_label
_atom_site_fract_x
_atom_site_fract_y
_atom_site_fract_z
? ? ? ?
